data_7245578
loop_
_publ_author_name
'Gonz\'alez-Saiz, Beatriz'
'Pertejo, Pablo'
'Pe\~na-Calleja, Pablo'
'Mielczarek, Marcin'
'Hermosilla, Tom\'as'
'Carreira-Barral, Israel'
'de Miguel, Olivia'
'Rodr\'iguez-Vidal, Francisco'
'Quesada, Roberto'
'Garc\'ia-Valverde, Mar\'ia'

_publ_section_title
;
 Base-selective access to highly functionalized heterocycles from
 multicomponent Ugi adducts
;
_journal_issue 20
_journal_name_full 'Green Chemistry'
_journal_page_first 7988
_journal_page_last 7995
_journal_paper_doi 10.1039/D2GC02896D
_journal_volume 24
_journal_year 2022
_chemical_formula_moiety 'C25 H24 N2 O4'
_chemical_formula_sum 'C25 H24 N2 O4'
_chemical_formula_weight 416.46
_chemical_name_systematic 8m
_space_group_crystal_system triclinic
_space_group_IT_number 2
_space_group_name_Hall '-P 1'
_space_group_name_H-M_alt 'P -1'
_atom_sites_solution_hydrogens geom
_atom_sites_solution_primary dual
_audit_creation_date 2019-07-29
_audit_creation_method
;
Olex2 1.2
(compiled 2018.05.29 svn.r3508 for OlexSys, GUI svn.r5506)
;
_audit_update_record
;
2022-07-28 deposited with the CCDC.	2022-09-23 downloaded from the CCDC.
;
_cell_angle_alpha 90.7300(10)
_cell_angle_beta 106.0010(10)
_cell_angle_gamma 100.4010(10)
_cell_formula_units_Z 2
_cell_length_a 8.9559(3)
_cell_length_b 11.0368(4)
_cell_length_c 12.1951(5)
_cell_measurement_reflns_used 9688
_cell_measurement_temperature 100(2)
_cell_measurement_theta_max 66.65
_cell_measurement_theta_min 4.08
_cell_volume 1137.18(7)
_computing_cell_refinement 'SAINT V8.38A (?, 2016)'
_computing_data_reduction 'SAINT V8.38A (?, 2016)'
_computing_molecular_graphics 'ORTEP-3 (Farrugia, 2012)'
_computing_publication_material 'Olex2 (Dolomanov et al., 2009)'
_computing_structure_refinement 'XL (Sheldrick, 2008)'
_computing_structure_solution 'XT (Sheldrick, 2015)'
_diffrn_ambient_temperature 100(2)
_diffrn_measured_fraction_theta_full 0.986
_diffrn_measured_fraction_theta_max 0.986
_diffrn_measurement_device_type 'Bruker D8 VENTURE'
_diffrn_measurement_method '\f and \w scans'
_diffrn_radiation_type CuK\a
_diffrn_radiation_wavelength 1.54178
_diffrn_reflns_av_R_equivalents 0.0579
_diffrn_reflns_av_unetI/netI 0.0334
_diffrn_reflns_Laue_measured_fraction_full 0.986
_diffrn_reflns_Laue_measured_fraction_max 0.986
_diffrn_reflns_limit_h_max 10
_diffrn_reflns_limit_h_min -10
_diffrn_reflns_limit_k_max 13
_diffrn_reflns_limit_k_min -13
_diffrn_reflns_limit_l_max 14
_diffrn_reflns_limit_l_min -14
_diffrn_reflns_number 48611
_diffrn_reflns_point_group_measured_fraction_full 0.986
_diffrn_reflns_point_group_measured_fraction_max 0.986
_diffrn_reflns_theta_full 66.793
_diffrn_reflns_theta_max 66.793
_diffrn_reflns_theta_min 5.379
_diffrn_standards_number 0
_exptl_absorpt_coefficient_mu 0.673
_exptl_absorpt_correction_T_max 0.7528
_exptl_absorpt_correction_T_min 0.4577
_exptl_absorpt_correction_type multi-scan
_exptl_absorpt_process_details
'SADABS-2016/2 (Bruker,2016/2) was used for absorption correction. wR2(int) was 0.1411 before and 0.0846 after correction. The Ratio of minimum to maximum transmission is 0.6080. The \l/2 correction factor is Not present.'
_exptl_crystal_colour colourless
_exptl_crystal_colour_primary colourless
_exptl_crystal_density_diffrn 1.216
_exptl_crystal_density_method none
_exptl_crystal_description block
_exptl_crystal_F_000 440
_exptl_crystal_recrystallization_method 'Re-crystallisation from solvent: Methanol'
_exptl_crystal_size_max 0.3
_exptl_crystal_size_mid 0.3
_exptl_crystal_size_min 0.2
_exptl_transmission_factor_max 1
_exptl_transmission_factor_min 0.6080
_refine_diff_density_max 0.610
_refine_diff_density_min -0.324
_refine_diff_density_rms 0.086
_refine_ls_extinction_coef 0.057(3)
_refine_ls_extinction_expression Fc^*^=kFc[1+0.001xFc^2^\l^3^/sin(2\q)]^-1/4^
_refine_ls_extinction_method 'SHELXL-2018/3 (Sheldrick 2018)'
_refine_ls_goodness_of_fit_ref 1.136
_refine_ls_hydrogen_treatment constr
_refine_ls_matrix_type full
_refine_ls_number_parameters 281
_refine_ls_number_reflns 3983
_refine_ls_number_restraints 0
_refine_ls_restrained_S_all 1.136
_refine_ls_R_factor_all 0.0707
_refine_ls_R_factor_gt 0.0605
_refine_ls_shift/su_max 0.000
_refine_ls_shift/su_mean 0.000
_refine_ls_structure_factor_coef Fsqd
_refine_ls_weighting_details 'w=1/[\s^2^(Fo^2^)+(0.0902P)^2^+0.9454P] where P=(Fo^2^+2Fc^2^)/3'
_refine_ls_weighting_scheme calc
_refine_ls_wR_factor_gt 0.1691
_refine_ls_wR_factor_ref 0.1716
_reflns_Friedel_coverage 0.000
_reflns_number_gt 3736
_reflns_number_total 3983
_reflns_threshold_expression 'I > 2\s(I)'
_cod_data_source_file d2gc02896d2.cif
_cod_data_source_block 8m
_cod_depositor_comments 'Adding full bibliography for 7245575--7245579.cif.'
_cod_database_code 7245578
_shelx_shelxl_version_number 2018/3
_shelx_space_group_comment
;
The symmetry employed for this shelxl refinement is uniquely defined
by the following loop, which should always be used as a source of
symmetry information in preference to the above space-group names.
They are only intended as comments.
;
_shelx_estimated_absorpt_t_max 0.877
_shelx_estimated_absorpt_t_min 0.824
_olex2_refinement_description
;
1. Fixed Uiso
 At 1.2 times of:
  All C(H) groups, All C(H,H) groups, All N(H) groups
2.a Ternary CH refined with riding coordinates:
 C1(H1A)
2.b Secondary CH2 refined with riding coordinates:
 C2(H2A,H2B), C3(H3A,H3B), C4(H4A,H4B), C5(H5A,H5B), C6(H6A,H6B), C10(H10A,H10B)
2.c Aromatic/amide H refined with riding coordinates:
 N1(H1), C15(H15), C16(H16), C17(H17), C18(H18), C19(H19), C21(H21), C22(H22),
 C23(H23), C24(H24), C25(H25)
;
_olex2_submission_original_sample_id mg28-30
_olex2_submission_special_instructions 'No special instructions were received'

loop_
_space_group_symop_operation_xyz
'x, y, z'
'-x, -y, -z'

loop_
_atom_site_label
_atom_site_type_symbol
_atom_site_fract_x
_atom_site_fract_y
_atom_site_fract_z
_atom_site_U_iso_or_equiv
_atom_site_adp_type
_atom_site_occupancy
_atom_site_site_symmetry_order
_atom_site_calc_flag
_atom_site_refinement_flags_posn
_atom_site_refinement_flags_adp
_atom_site_refinement_flags_occupancy
_atom_site_disorder_assembly
_atom_site_disorder_group
O1 O -0.04987(17) 0.63788(14) 0.46605(13) 0.0265(3) Uani 1 1 d . . . . .
O2 O 0.45953(18) 0.84846(14) 0.59779(14) 0.0300(4) Uani 1 1 d . . . . .
O3 O 0.0789(2) 1.10580(15) 0.39825(15) 0.0327(4) Uani 1 1 d . . . . .
O4 O -0.0234(2) 0.73598(17) 0.16648(15) 0.0415(5) Uani 1 1 d . . . . .
N1 N 0.2604(2) 0.98075(16) 0.41669(16) 0.0248(4) Uani 1 1 d . . . . .
H1 H 0.344319 1.040443 0.436082 0.030 Uiso 1 1 calc R . . . .
N2 N 0.2072(2) 0.73316(16) 0.55716(16) 0.0244(4) Uani 1 1 d . . . . .
C1 C 0.2169(3) 0.6808(2) 0.66986(19) 0.0280(5) Uani 1 1 d . . . . .
H1A H 0.112501 0.626280 0.663941 0.034 Uiso 1 1 calc R . . . .
C2 C 0.2441(3) 0.7815(2) 0.7634(2) 0.0341(5) Uani 1 1 d . . . . .
H2A H 0.156915 0.828397 0.744022 0.041 Uiso 1 1 calc R . . . .
H2B H 0.344537 0.839579 0.769329 0.041 Uiso 1 1 calc R . . . .
C3 C 0.2512(3) 0.7239(3) 0.8774(2) 0.0400(6) Uani 1 1 d . . . . .
H3A H 0.272379 0.790112 0.938329 0.048 Uiso 1 1 calc R . . . .
H3B H 0.147652 0.670936 0.872843 0.048 Uiso 1 1 calc R . . . .
C4 C 0.3803(3) 0.6470(2) 0.9077(2) 0.0338(5) Uani 1 1 d . . . . .
H4A H 0.380871 0.609219 0.980978 0.041 Uiso 1 1 calc R . . . .
H4B H 0.484747 0.700891 0.917357 0.041 Uiso 1 1 calc R . . . .
C5 C 0.3523(3) 0.5458(2) 0.8140(2) 0.0342(5) Uani 1 1 d . . . . .
H5A H 0.252406 0.487629 0.809466 0.041 Uiso 1 1 calc R . . . .
H5B H 0.439675 0.499213 0.833527 0.041 Uiso 1 1 calc R . . . .
C6 C 0.3426(3) 0.5999(2) 0.6975(2) 0.0300(5) Uani 1 1 d . . . . .
H6A H 0.446782 0.649909 0.698786 0.036 Uiso 1 1 calc R . . . .
H6B H 0.315693 0.532056 0.637369 0.036 Uiso 1 1 calc R . . . .
C7 C 0.3288(2) 0.81228(19) 0.53219(19) 0.0238(5) Uani 1 1 d . . . . .
C8 C 0.2738(2) 0.85197(19) 0.40956(18) 0.0233(5) Uani 1 1 d . . . . .
C9 C 0.0961(2) 0.78182(19) 0.36601(19) 0.0241(5) Uani 1 1 d . . . . .
C10 C -0.0041(3) 0.8837(2) 0.3532(2) 0.0271(5) Uani 1 1 d . . . . .
H10A H -0.066614 0.885100 0.272636 0.032 Uiso 1 1 calc R . . . .
H10B H -0.077608 0.869247 0.401299 0.032 Uiso 1 1 calc R . . . .
C11 C 0.1122(3) 1.0041(2) 0.39200(19) 0.0264(5) Uani 1 1 d . . . . .
C12 C 0.0709(2) 0.70679(19) 0.46553(18) 0.0228(4) Uani 1 1 d . . . . .
C13 C 0.0593(3) 0.7020(2) 0.25260(19) 0.0263(5) Uani 1 1 d . . . . .
C14 C 0.1266(2) 0.5888(2) 0.24543(19) 0.0262(5) Uani 1 1 d . . . . .
C15 C 0.1421(3) 0.5555(2) 0.1389(2) 0.0333(5) Uani 1 1 d . . . . .
H15 H 0.115552 0.606635 0.077148 0.040 Uiso 1 1 calc R . . . .
C16 C 0.1957(3) 0.4488(3) 0.1223(2) 0.0398(6) Uani 1 1 d . . . . .
H16 H 0.207479 0.427408 0.049865 0.048 Uiso 1 1 calc R . . . .
C17 C 0.2324(3) 0.3727(2) 0.2121(2) 0.0373(6) Uani 1 1 d . . . . .
H17 H 0.268040 0.298838 0.200623 0.045 Uiso 1 1 calc R . . . .
C18 C 0.2172(3) 0.4042(2) 0.3177(2) 0.0329(5) Uani 1 1 d . . . . .
H18 H 0.241474 0.351644 0.378554 0.039 Uiso 1 1 calc R . . . .
C19 C 0.1665(3) 0.5124(2) 0.3353(2) 0.0271(5) Uani 1 1 d . . . . .
H19 H 0.158859 0.534711 0.408726 0.033 Uiso 1 1 calc R . . . .
C20 C 0.3848(3) 0.8308(2) 0.33946(19) 0.0256(5) Uani 1 1 d . . . . .
C21 C 0.4900(3) 0.7496(2) 0.3716(2) 0.0309(5) Uani 1 1 d . . . . .
H21 H 0.493711 0.706521 0.438953 0.037 Uiso 1 1 calc R . . . .
C22 C 0.5887(3) 0.7318(2) 0.3059(2) 0.0373(6) Uani 1 1 d . . . . .
H22 H 0.660810 0.677272 0.328865 0.045 Uiso 1 1 calc R . . . .
C23 C 0.5831(3) 0.7926(3) 0.2076(2) 0.0401(6) Uani 1 1 d . . . . .
H23 H 0.649925 0.779112 0.162072 0.048 Uiso 1 1 calc R . . . .
C24 C 0.4794(3) 0.8738(3) 0.1751(2) 0.0389(6) Uani 1 1 d . . . . .
H24 H 0.475977 0.916269 0.107486 0.047 Uiso 1 1 calc R . . . .
C25 C 0.3810(3) 0.8932(2) 0.2409(2) 0.0310(5) Uani 1 1 d . . . . .
H25 H 0.310898 0.949274 0.218537 0.037 Uiso 1 1 calc R . . . .

loop_
_atom_site_aniso_label
_atom_site_aniso_U_11
_atom_site_aniso_U_22
_atom_site_aniso_U_33
_atom_site_aniso_U_23
_atom_site_aniso_U_13
_atom_site_aniso_U_12
O1 0.0203(7) 0.0298(8) 0.0283(8) 0.0006(6) 0.0069(6) 0.0018(6)
O2 0.0242(8) 0.0321(8) 0.0284(8) 0.0021(6) 0.0033(7) -0.0016(6)
O3 0.0349(9) 0.0282(8) 0.0368(9) 0.0022(7) 0.0098(7) 0.0114(7)
O4 0.0525(11) 0.0404(10) 0.0264(9) 0.0003(7) -0.0023(8) 0.0170(8)
N1 0.0238(9) 0.0216(9) 0.0281(10) 0.0001(7) 0.0073(8) 0.0020(7)
N2 0.0212(9) 0.0271(9) 0.0235(9) 0.0011(7) 0.0052(7) 0.0026(7)
C1 0.0229(11) 0.0347(12) 0.0237(11) 0.0061(9) 0.0049(9) 0.0006(9)
C2 0.0372(13) 0.0434(13) 0.0254(12) 0.0010(10) 0.0088(10) 0.0178(11)
C3 0.0381(14) 0.0571(16) 0.0269(13) 0.0039(11) 0.0093(11) 0.0142(12)
C4 0.0311(12) 0.0427(13) 0.0243(12) 0.0050(10) 0.0038(10) 0.0049(10)
C5 0.0337(12) 0.0330(12) 0.0303(13) 0.0063(10) 0.0024(10) 0.0023(10)
C6 0.0338(12) 0.0276(11) 0.0265(12) 0.0017(9) 0.0055(10) 0.0054(9)
C7 0.0212(10) 0.0234(10) 0.0255(11) -0.0004(8) 0.0053(9) 0.0026(8)
C8 0.0224(10) 0.0223(10) 0.0240(11) 0.0013(8) 0.0054(9) 0.0030(8)
C9 0.0205(10) 0.0254(10) 0.0245(11) 0.0001(8) 0.0041(9) 0.0031(8)
C10 0.0237(11) 0.0280(11) 0.0298(12) 0.0025(9) 0.0067(9) 0.0069(9)
C11 0.0268(11) 0.0290(11) 0.0250(11) 0.0032(9) 0.0091(9) 0.0065(9)
C12 0.0210(10) 0.0238(10) 0.0239(11) -0.0005(8) 0.0060(9) 0.0060(8)
C13 0.0243(10) 0.0274(11) 0.0253(12) 0.0027(9) 0.0056(9) 0.0016(8)
C14 0.0213(10) 0.0277(11) 0.0266(12) -0.0044(9) 0.0060(9) -0.0015(8)
C15 0.0306(12) 0.0394(13) 0.0275(12) -0.0038(10) 0.0077(10) 0.0018(10)
C16 0.0366(13) 0.0473(15) 0.0353(14) -0.0108(11) 0.0127(11) 0.0044(11)
C17 0.0287(12) 0.0356(13) 0.0472(15) -0.0108(11) 0.0110(11) 0.0051(10)
C18 0.0248(11) 0.0326(12) 0.0406(14) -0.0005(10) 0.0090(10) 0.0045(9)
C19 0.0245(11) 0.0288(11) 0.0269(11) -0.0010(9) 0.0069(9) 0.0028(8)
C20 0.0202(10) 0.0256(10) 0.0284(12) -0.0048(9) 0.0050(9) 0.0009(8)
C21 0.0244(11) 0.0279(11) 0.0374(13) -0.0049(9) 0.0045(10) 0.0042(9)
C22 0.0261(12) 0.0377(13) 0.0457(15) -0.0120(11) 0.0063(11) 0.0071(10)
C23 0.0259(12) 0.0501(15) 0.0434(15) -0.0188(12) 0.0132(11) 0.0013(11)
C24 0.0372(13) 0.0474(15) 0.0316(14) -0.0037(11) 0.0138(11) 0.0007(11)
C25 0.0306(12) 0.0354(12) 0.0291(12) 0.0005(9) 0.0110(10) 0.0072(10)

loop_
_atom_type_symbol
_atom_type_description
_atom_type_scat_dispersion_real
_atom_type_scat_dispersion_imag
_atom_type_scat_source
C C 0.0181 0.0091 'International Tables Vol C Tables 4.2.6.8 and 6.1.1.4'
H H 0.0000 0.0000 'International Tables Vol C Tables 4.2.6.8 and 6.1.1.4'
N N 0.0311 0.0180 'International Tables Vol C Tables 4.2.6.8 and 6.1.1.4'
O O 0.0492 0.0322 'International Tables Vol C Tables 4.2.6.8 and 6.1.1.4'

loop_
_geom_angle_atom_site_label_1
_geom_angle_atom_site_label_2
_geom_angle_atom_site_label_3
_geom_angle
_geom_angle_site_symmetry_1
_geom_angle_site_symmetry_3
_geom_angle_publ_flag
C8 N1 H1 121.8 . . ?
C11 N1 H1 121.8 . . ?
C11 N1 C8 116.46(18) . . ?
C7 N2 C1 124.36(17) . . ?
C7 N2 C12 113.08(18) . . ?
C12 N2 C1 122.56(17) . . ?
N2 C1 H1A 107.4 . . ?
N2 C1 C2 111.37(18) . . ?
N2 C1 C6 110.43(19) . . ?
C2 C1 H1A 107.4 . . ?
C2 C1 C6 112.48(18) . . ?
C6 C1 H1A 107.4 . . ?
C1 C2 H2A 109.7 . . ?
C1 C2 H2B 109.7 . . ?
C1 C2 C3 109.8(2) . . ?
H2A C2 H2B 108.2 . . ?
C3 C2 H2A 109.7 . . ?
C3 C2 H2B 109.7 . . ?
C2 C3 H3A 109.4 . . ?
C2 C3 H3B 109.4 . . ?
H3A C3 H3B 108.0 . . ?
C4 C3 C2 111.1(2) . . ?
C4 C3 H3A 109.4 . . ?
C4 C3 H3B 109.4 . . ?
C3 C4 H4A 109.5 . . ?
C3 C4 H4B 109.5 . . ?
C3 C4 C5 110.5(2) . . ?
H4A C4 H4B 108.1 . . ?
C5 C4 H4A 109.5 . . ?
C5 C4 H4B 109.5 . . ?
C4 C5 H5A 109.4 . . ?
C4 C5 H5B 109.4 . . ?
C4 C5 C6 111.35(19) . . ?
H5A C5 H5B 108.0 . . ?
C6 C5 H5A 109.4 . . ?
C6 C5 H5B 109.4 . . ?
C1 C6 C5 110.3(2) . . ?
C1 C6 H6A 109.6 . . ?
C1 C6 H6B 109.6 . . ?
C5 C6 H6A 109.6 . . ?
C5 C6 H6B 109.6 . . ?
H6A C6 H6B 108.1 . . ?
O2 C7 N2 125.4(2) . . ?
O2 C7 C8 124.63(19) . . ?
N2 C7 C8 109.92(17) . . ?
N1 C8 C7 107.67(17) . . ?
N1 C8 C9 103.43(16) . . ?
N1 C8 C20 111.85(17) . . ?
C7 C8 C9 103.25(16) . . ?
C20 C8 C7 112.14(17) . . ?
C20 C8 C9 117.60(18) . . ?
C10 C9 C8 105.31(16) . . ?
C10 C9 C13 111.86(17) . . ?
C12 C9 C8 104.26(16) . . ?
C12 C9 C10 108.19(18) . . ?
C12 C9 C13 113.33(17) . . ?
C13 C9 C8 113.27(18) . . ?
C9 C10 H10A 110.5 . . ?
C9 C10 H10B 110.5 . . ?
H10A C10 H10B 108.7 . . ?
C11 C10 C9 106.08(17) . . ?
C11 C10 H10A 110.5 . . ?
C11 C10 H10B 110.5 . . ?
O3 C11 N1 125.4(2) . . ?
O3 C11 C10 126.1(2) . . ?
N1 C11 C10 108.55(18) . . ?
O1 C12 N2 125.2(2) . . ?
O1 C12 C9 125.36(19) . . ?
N2 C12 C9 109.38(17) . . ?
O4 C13 C9 118.1(2) . . ?
O4 C13 C14 119.4(2) . . ?
C14 C13 C9 122.41(18) . . ?
C15 C14 C13 116.4(2) . . ?
C15 C14 C19 118.8(2) . . ?
C19 C14 C13 124.7(2) . . ?
C14 C15 H15 119.7 . . ?
C16 C15 C14 120.6(2) . . ?
C16 C15 H15 119.7 . . ?
C15 C16 H16 120.1 . . ?
C15 C16 C17 119.8(2) . . ?
C17 C16 H16 120.1 . . ?
C16 C17 H17 119.9 . . ?
C18 C17 C16 120.2(2) . . ?
C18 C17 H17 119.9 . . ?
C17 C18 H18 119.9 . . ?
C17 C18 C19 120.2(2) . . ?
C19 C18 H18 119.9 . . ?
C14 C19 H19 119.8 . . ?
C18 C19 C14 120.4(2) . . ?
C18 C19 H19 119.8 . . ?
C21 C20 C8 121.6(2) . . ?
C25 C20 C8 119.3(2) . . ?
C25 C20 C21 119.1(2) . . ?
C20 C21 H21 119.8 . . ?
C22 C21 C20 120.3(2) . . ?
C22 C21 H21 119.8 . . ?
C21 C22 H22 119.8 . . ?
C23 C22 C21 120.3(2) . . ?
C23 C22 H22 119.8 . . ?
C22 C23 H23 120.1 . . ?
C22 C23 C24 119.8(2) . . ?
C24 C23 H23 120.1 . . ?
C23 C24 H24 119.8 . . ?
C25 C24 C23 120.3(3) . . ?
C25 C24 H24 119.8 . . ?
C20 C25 H25 119.9 . . ?
C24 C25 C20 120.1(2) . . ?
C24 C25 H25 119.9 . . ?

loop_
_geom_bond_atom_site_label_1
_geom_bond_atom_site_label_2
_geom_bond_distance
_geom_bond_site_symmetry_2
_geom_bond_publ_flag
O1 C12 1.206(3) . ?
O2 C7 1.215(3) . ?
O3 C11 1.219(3) . ?
O4 C13 1.214(3) . ?
N1 H1 0.8800 . ?
N1 C8 1.451(3) . ?
N1 C11 1.350(3) . ?
N2 C1 1.484(3) . ?
N2 C7 1.374(3) . ?
N2 C12 1.391(3) . ?
C1 H1A 1.0000 . ?
C1 C2 1.521(3) . ?
C1 C6 1.529(3) . ?
C2 H2A 0.9900 . ?
C2 H2B 0.9900 . ?
C2 C3 1.526(3) . ?
C3 H3A 0.9900 . ?
C3 H3B 0.9900 . ?
C3 C4 1.524(4) . ?
C4 H4A 0.9900 . ?
C4 H4B 0.9900 . ?
C4 C5 1.524(4) . ?
C5 H5A 0.9900 . ?
C5 H5B 0.9900 . ?
C5 C6 1.535(3) . ?
C6 H6A 0.9900 . ?
C6 H6B 0.9900 . ?
C7 C8 1.536(3) . ?
C8 C9 1.579(3) . ?
C8 C20 1.523(3) . ?
C9 C10 1.545(3) . ?
C9 C12 1.523(3) . ?
C9 C13 1.552(3) . ?
C10 H10A 0.9900 . ?
C10 H10B 0.9900 . ?
C10 C11 1.512(3) . ?
C13 C14 1.493(3) . ?
C14 C15 1.396(3) . ?
C14 C19 1.399(3) . ?
C15 H15 0.9500 . ?
C15 C16 1.382(4) . ?
C16 H16 0.9500 . ?
C16 C17 1.392(4) . ?
C17 H17 0.9500 . ?
C17 C18 1.378(4) . ?
C18 H18 0.9500 . ?
C18 C19 1.385(3) . ?
C19 H19 0.9500 . ?
C20 C21 1.398(3) . ?
C20 C25 1.388(3) . ?
C21 H21 0.9500 . ?
C21 C22 1.382(4) . ?
C22 H22 0.9500 . ?
C22 C23 1.374(4) . ?
C23 H23 0.9500 . ?
C23 C24 1.389(4) . ?
C24 H24 0.9500 . ?
C24 C25 1.385(4) . ?
C25 H25 0.9500 . ?

loop_
_geom_torsion_atom_site_label_1
_geom_torsion_atom_site_label_2
_geom_torsion_atom_site_label_3
_geom_torsion_atom_site_label_4
_geom_torsion
_geom_torsion_site_symmetry_1
_geom_torsion_site_symmetry_2
_geom_torsion_site_symmetry_3
_geom_torsion_site_symmetry_4
_geom_torsion_publ_flag
O2 C7 C8 N1 -69.2(3) . . . . ?
O2 C7 C8 C9 -178.2(2) . . . . ?
O2 C7 C8 C20 54.3(3) . . . . ?
O4 C13 C14 C15 23.6(3) . . . . ?
O4 C13 C14 C19 -153.0(2) . . . . ?
N1 C8 C9 C10 -0.4(2) . . . . ?
N1 C8 C9 C12 -114.17(18) . . . . ?
N1 C8 C9 C13 122.18(18) . . . . ?
N1 C8 C20 C21 140.3(2) . . . . ?
N1 C8 C20 C25 -40.0(3) . . . . ?
N2 C1 C2 C3 179.24(19) . . . . ?
N2 C1 C6 C5 -179.95(18) . . . . ?
N2 C7 C8 N1 109.10(19) . . . . ?
N2 C7 C8 C9 0.1(2) . . . . ?
N2 C7 C8 C20 -127.44(19) . . . . ?
C1 N2 C7 O2 0.8(3) . . . . ?
C1 N2 C7 C8 -177.43(19) . . . . ?
C1 N2 C12 O1 -2.0(3) . . . . ?
C1 N2 C12 C9 176.01(18) . . . . ?
C1 C2 C3 C4 57.2(3) . . . . ?
C2 C1 C6 C5 54.9(3) . . . . ?
C2 C3 C4 C5 -58.0(3) . . . . ?
C3 C4 C5 C6 56.6(3) . . . . ?
C4 C5 C6 C1 -54.6(3) . . . . ?
C6 C1 C2 C3 -56.2(3) . . . . ?
C7 N2 C1 C2 62.9(3) . . . . ?
C7 N2 C1 C6 -62.8(3) . . . . ?
C7 N2 C12 O1 178.4(2) . . . . ?
C7 N2 C12 C9 -3.6(2) . . . . ?
C7 C8 C9 C10 111.76(18) . . . . ?
C7 C8 C9 C12 -2.0(2) . . . . ?
C7 C8 C9 C13 -125.69(18) . . . . ?
C7 C8 C20 C21 19.2(3) . . . . ?
C7 C8 C20 C25 -161.03(19) . . . . ?
C8 N1 C11 O3 176.7(2) . . . . ?
C8 N1 C11 C10 -4.4(3) . . . . ?
C8 C9 C10 C11 -1.9(2) . . . . ?
C8 C9 C12 O1 -178.6(2) . . . . ?
C8 C9 C12 N2 3.4(2) . . . . ?
C8 C9 C13 O4 -109.4(2) . . . . ?
C8 C9 C13 C14 68.2(3) . . . . ?
C8 C20 C21 C22 179.7(2) . . . . ?
C8 C20 C25 C24 -179.1(2) . . . . ?
C9 C8 C20 C21 -100.2(2) . . . . ?
C9 C8 C20 C25 79.5(3) . . . . ?
C9 C10 C11 O3 -177.4(2) . . . . ?
C9 C10 C11 N1 3.8(2) . . . . ?
C9 C13 C14 C15 -154.0(2) . . . . ?
C9 C13 C14 C19 29.4(3) . . . . ?
C10 C9 C12 O1 69.7(3) . . . . ?
C10 C9 C12 N2 -108.35(19) . . . . ?
C10 C9 C13 O4 9.4(3) . . . . ?
C10 C9 C13 C14 -172.98(19) . . . . ?
C11 N1 C8 C7 -105.8(2) . . . . ?
C11 N1 C8 C9 3.0(2) . . . . ?
C11 N1 C8 C20 130.5(2) . . . . ?
C12 N2 C1 C2 -116.6(2) . . . . ?
C12 N2 C1 C6 117.7(2) . . . . ?
C12 N2 C7 O2 -179.6(2) . . . . ?
C12 N2 C7 C8 2.2(2) . . . . ?
C12 C9 C10 C11 109.08(19) . . . . ?
C12 C9 C13 O4 132.1(2) . . . . ?
C12 C9 C13 C14 -50.3(3) . . . . ?
C13 C9 C10 C11 -125.39(19) . . . . ?
C13 C9 C12 O1 -55.0(3) . . . . ?
C13 C9 C12 N2 126.99(19) . . . . ?
C13 C14 C15 C16 -176.7(2) . . . . ?
C13 C14 C19 C18 175.1(2) . . . . ?
C14 C15 C16 C17 1.0(4) . . . . ?
C15 C14 C19 C18 -1.4(3) . . . . ?
C15 C16 C17 C18 -0.8(4) . . . . ?
C16 C17 C18 C19 -0.5(4) . . . . ?
C17 C18 C19 C14 1.6(3) . . . . ?
C19 C14 C15 C16 0.1(3) . . . . ?
C20 C8 C9 C10 -124.2(2) . . . . ?
C20 C8 C9 C12 122.01(19) . . . . ?
C20 C8 C9 C13 -1.6(3) . . . . ?
C20 C21 C22 C23 -0.8(4) . . . . ?
C21 C20 C25 C24 0.7(3) . . . . ?
C21 C22 C23 C24 1.0(4) . . . . ?
C22 C23 C24 C25 -0.4(4) . . . . ?
C23 C24 C25 C20 -0.4(4) . . . . ?
C25 C20 C21 C22 -0.1(3) . . . . ?

loop_
_smtbx_masks_void_nr
_smtbx_masks_void_average_x
_smtbx_masks_void_average_y
_smtbx_masks_void_average_z
_smtbx_masks_void_volume
_smtbx_masks_void_count_electrons
_smtbx_masks_void_content
1 0.000 0.000 0.000 143.2 48.1 'water 1/2diisopropyl ether'
